data_2001769
loop_
_publ_author_name
'Lis, T.'

_publ_section_title
;
 Structure of phosphoglycolate (PG) in different ionization states.
 Structure of phosphoglycolic acid (H~3~PG) and its salts: KH~2~PG,
 NaH~2~PG, K~3~H~3~(PG)~2~, Na~2~HPG.0.5H~2~O, Na~5~H(PG)~2~.4H~2~O and
 Na~3~PG.4H~2~O
;
_journal_issue 4
_journal_name_full 'Acta Crystallographica Section C'
_journal_page_first 696
_journal_page_last 705
_journal_paper_doi 10.1107/S0108270192010758
_journal_volume 49
_journal_year 1993
_chemical_formula_sum 'C2 H5 O6 P'
_chemical_formula_weight 156.03
_space_group_crystal_system monoclinic
_space_group_IT_number 14
_space_group_name_Hall '-P 2ybc'
_space_group_name_H-M_alt 'P 1 21/c 1'
_cell_angle_alpha 90
_cell_angle_beta 105.58(4)
_cell_angle_gamma 90
_cell_formula_units_Z 4
_cell_length_a 14.860(5)
_cell_length_b 4.850(2)
_cell_length_c 8.221(4)
_cell_volume 570.7(4)
_diffrn_radiation_type Mo
_diffrn_radiation_wavelength 0.71069
_exptl_absorpt_coefficient_mu 0.43
_exptl_crystal_density_diffrn 1.816(2)
_exptl_crystal_F_000 320
_cod_data_source_file mu1010.cif
_cod_data_source_block mu1010_structure_1_of_8
_cod_depositor_comments
;
 Updating space group information and adding the symmetry operation list.

 Antanas Vaitkus,
 2018-06-15
;
_cod_original_cell_volume 570.7(5)
_cod_original_sg_symbol_H-M 'P 21/c'
_cod_original_formula_sum 'C2 H5 O6 P1'
_cod_database_code 2001769

loop_
_space_group_symop_id
_space_group_symop_operation_xyz
1 x,y,z
2 -x,y+1/2,-z+1/2
3 -x,-y,-z
4 x,-y+1/2,z+1/2

loop_
_atom_site_label
_atom_site_fract_x
_atom_site_fract_y
_atom_site_fract_z
_atom_site_U_iso_or_equiv
P .13711(3) .01170(8) .23702(5) .01990(10)
O(1) .07090(9) .2200(3) .12256(16) .0306(3)
O(2) .21645(9) .1699(3) .36767(14) .0287(3)
O(3) .09102(9) -.1694(3) .33619(14) .0298(3)
O(4) .18906(10) -.1376(3) .12376(16) .0295(3)
O(5) .38701(11) -.0515(3) .47729(19) .0470(4)
O(6) .45088(12) .2764(4) .3535(3) .0644(6)
C(1) .38096(14) .1560(4) .3924(2) .0320(5)
C(2) .29087(14) .3079(4) .3229(3) .0317(5)
H(2) .2816(16) .330(5) .208(3) .052(7)
H(21) .2994(17) .492(4) .369(3) .055(7)
H(1) .0179(17) .275(5) .155(3) .063(8)
H(4) .1576(18) -.199(5) .040(4) .074(10)
H(6) .503(2) .198(6) .408(4) .116(13)

loop_
_geom_angle_atom_site_label_1
_geom_angle_atom_site_label_2
_geom_angle_atom_site_label_3
_geom_angle
O(1) P O(2) 109.70(10)
O(1) P O(3) 114.20(10)
O(10 P O(4) 106.30(10)
O(2) P O(3) 106.60(10)
O(2) P O(4) 103.80(10)
O(3) P O(4) 115.70(10)
P O(2) C(2) 123.1(2)
O(2) C(2) C(1) 110.3(2)
C(2) C(1) O(5) 123.1(2)
C(2) C(1) O(6) 112.0(2)
O(5) C(1) O(6) 124.8(2)

loop_
_geom_bond_atom_site_label_1
_geom_bond_atom_site_label_2
_geom_bond_distance
P O(1) 1.542(2)
P O(2) 1.566(2)
P O(3) 1.485(2)
P O(4) 1.541(2)
O(2) C(2) 1.423(2)
C(2) C(1) 1.500(4)
C(1) O(5) 1.214(3)
C(1) O(6) 1.304(4)
